data_7001838
loop_
_publ_author_name
'Lee, Kyung-Eun'
'Jeon, Hyeong-Tak'
'Han, Sam-Yong'
'Ham, Jungyeob'
'Kim, Yong-Joo'
'Lee, Soon W.'

_publ_section_title
;
 Cyclopalladated azido complexes containing C,N-donor (HC\sim N =
 2-(2&#x2032;-thienyl)pyridine, azobenzene, 3,3&#x2032;-dimethyl
 azobenzene, N,N&#x2032;-dimethylbenzylamine, 2-phenylpyridine)
 ligands: reactivity towards organic unsaturated compounds and
 catalytic properties
;
_journal_issue 33
_journal_name_full 'Dalton Transactions'
_journal_page_first 6578
_journal_page_last 6592
_journal_paper_doi 10.1039/b907324h
_journal_year 2009
_chemical_formula_sum 'C19 H31 N5 P2 Pd S2'
_chemical_formula_weight 561.95
_chemical_name_systematic
;
?
;
_space_group_IT_number 14
_symmetry_cell_setting monoclinic
_symmetry_space_group_name_Hall '-P 2yn'
_symmetry_space_group_name_H-M 'P 1 21/n 1'
_atom_sites_solution_hydrogens geom
_atom_sites_solution_primary direct
_atom_sites_solution_secondary difmap
_audit_creation_method SHELXL-97
_cell_angle_alpha 90.00
_cell_angle_beta 107.5900(10)
_cell_angle_gamma 90.00
_cell_formula_units_Z 4
_cell_length_a 14.0772(2)
_cell_length_b 11.9202(2)
_cell_length_c 15.9738(3)
_cell_measurement_reflns_used 9362
_cell_measurement_temperature 296(2)
_cell_measurement_theta_max 23.55
_cell_measurement_theta_min 2.29
_cell_volume 2555.12(8)
_computing_cell_refinement 'Bruker SMART'
_computing_data_collection 'Bruker SMART'
_computing_data_reduction 'Bruker SAINT'
_computing_molecular_graphics 'Bruker SHELXTL'
_computing_publication_material 'Bruker SHELXTL'
_computing_structure_refinement 'Bruker SHELXTL'
_computing_structure_solution 'Bruker SHELXTL'
_diffrn_ambient_temperature 296(2)
_diffrn_measured_fraction_theta_full 0.995
_diffrn_measured_fraction_theta_max 0.995
_diffrn_measurement_device_type 'CCD area detector'
_diffrn_measurement_method 'phi and omega scans'
_diffrn_radiation_monochromator graphite
_diffrn_radiation_source 'sealed tube'
_diffrn_radiation_type MoK\a
_diffrn_radiation_wavelength 0.71073
_diffrn_reflns_av_R_equivalents 0.0520
_diffrn_reflns_av_sigmaI/netI 0.0305
_diffrn_reflns_limit_h_max 18
_diffrn_reflns_limit_h_min -18
_diffrn_reflns_limit_k_max 15
_diffrn_reflns_limit_k_min -15
_diffrn_reflns_limit_l_max 21
_diffrn_reflns_limit_l_min -21
_diffrn_reflns_number 142684
_diffrn_reflns_theta_full 28.42
_diffrn_reflns_theta_max 28.42
_diffrn_reflns_theta_min 2.17
_exptl_absorpt_coefficient_mu 1.030
_exptl_absorpt_correction_T_max 0.8525
_exptl_absorpt_correction_T_min 0.7901
_exptl_absorpt_correction_type multi-scan
_exptl_crystal_colour colourless
_exptl_crystal_density_diffrn 1.461
_exptl_crystal_density_method 'not measured'
_exptl_crystal_description BLOCK
_exptl_crystal_F_000 1152
_exptl_crystal_size_max 0.24
_exptl_crystal_size_mid 0.20
_exptl_crystal_size_min 0.16
_refine_diff_density_max 0.578
_refine_diff_density_min -0.378
_refine_diff_density_rms 0.072
_refine_ls_extinction_method none
_refine_ls_goodness_of_fit_ref 1.048
_refine_ls_hydrogen_treatment constr
_refine_ls_matrix_type full
_refine_ls_number_parameters 262
_refine_ls_number_reflns 6392
_refine_ls_number_restraints 0
_refine_ls_restrained_S_all 1.048
_refine_ls_R_factor_all 0.0606
_refine_ls_R_factor_gt 0.0347
_refine_ls_shift/su_max 0.002
_refine_ls_shift/su_mean 0.000
_refine_ls_structure_factor_coef Fsqd
_refine_ls_weighting_details 'calc w=1/[\s^2^(Fo^2^)+(0.0388P)^2^+1.2706P] where P=(Fo^2^+2Fc^2^)/3'
_refine_ls_weighting_scheme calc
_refine_ls_wR_factor_gt 0.0752
_refine_ls_wR_factor_ref 0.0851
_reflns_number_gt 4669
_reflns_number_total 6392
_reflns_threshold_expression >2sigma(I)
_cod_data_source_file b907324h.txt
_cod_data_source_block JHT180
_cod_depositor_comments
;
The following automatic conversions were performed:
'_symmetry_cell_setting' value 'Monoclinic' changed to 'monoclinic'
according to '/home/saulius/struct/CIF-dictionaries/cif_core.dic'
dictionary named 'cif_core.dic' version 2.4.1 from 2010-06-29.

Automatic conversion script
Id: cif_fix_enum 1527 2010-12-29 10:47:43Z saulius 
;
_cod_original_cell_volume 2555.12(7)
_cod_original_sg_symbol_H-M 'P2(1)/n '
_cod_database_code 7001838

loop_
_symmetry_equiv_pos_as_xyz
'x, y, z'
'-x+1/2, y+1/2, -z+1/2'
'-x, -y, -z'
'x-1/2, -y-1/2, z-1/2'

loop_
_atom_site_label
_atom_site_type_symbol
_atom_site_fract_x
_atom_site_fract_y
_atom_site_fract_z
_atom_site_U_iso_or_equiv
_atom_site_adp_type
_atom_site_occupancy
_atom_site_symmetry_multiplicity
_atom_site_calc_flag
_atom_site_refinement_flags
_atom_site_disorder_assembly
_atom_site_disorder_group
Pd1 Pd 0.698718(15) 0.138212(16) 0.887497(12) 0.03642(7) Uani 1 1 d . . .
S1 S 0.81571(6) -0.16843(6) 0.77635(5) 0.04945(19) Uani 1 1 d . . .
S2 S 0.62437(7) 0.28046(7) 0.95380(5) 0.0562(2) Uani 1 1 d . . .
P1 P 0.86240(6) 0.19144(7) 0.95392(5) 0.04932(19) Uani 1 1 d . . .
P2 P 0.54114(6) 0.07493(8) 0.81306(6) 0.0564(2) Uani 1 1 d . . .
N1 N 0.8007(2) -0.2620(2) 0.93470(17) 0.0581(7) Uani 1 1 d . . .
N2 N 0.7207(2) 0.1621(2) 1.10334(18) 0.0553(6) Uani 1 1 d . . .
N3 N 0.7264(2) 0.1697(3) 1.18903(18) 0.0656(7) Uani 1 1 d . . .
N4 N 0.6737(2) 0.2517(3) 1.20269(17) 0.0661(8) Uani 1 1 d . . .
N5 N 0.63247(18) 0.3006(2) 1.12451(15) 0.0488(6) Uani 1 1 d . . .
C1 C 0.8004(2) -0.0549(2) 0.70972(19) 0.0520(7) Uani 1 1 d . . .
H1 H 0.8133 -0.0552 0.6559 0.062 Uiso 1 1 calc R . .
C2 C 0.7675(2) 0.0361(2) 0.74321(18) 0.0484(7) Uani 1 1 d . . .
H2 H 0.7551 0.1048 0.7144 0.058 Uiso 1 1 calc R . .
C3 C 0.75359(19) 0.0166(2) 0.82703(16) 0.0385(6) Uani 1 1 d . . .
C4 C 0.77730(19) -0.0919(2) 0.85355(17) 0.0376(6) Uani 1 1 d . . .
C5 C 0.7746(2) -0.1536(2) 0.93239(18) 0.0417(6) Uani 1 1 d . . .
C6 C 0.7501(2) -0.1044(3) 1.00204(19) 0.0511(7) Uani 1 1 d . . .
H6 H 0.7330 -0.0288 1.0000 0.061 Uiso 1 1 calc R . .
C7 C 0.7513(3) -0.1681(3) 1.0736(2) 0.0648(9) Uani 1 1 d . . .
H7 H 0.7349 -0.1363 1.1206 0.078 Uiso 1 1 calc R . .
C8 C 0.7767(3) -0.2787(3) 1.0755(2) 0.0746(11) Uani 1 1 d . . .
H8 H 0.7779 -0.3237 1.1233 0.090 Uiso 1 1 calc R . .
C9 C 0.8005(3) -0.3218(3) 1.0046(3) 0.0739(10) Uani 1 1 d . . .
H9 H 0.8175 -0.3973 1.0058 0.089 Uiso 1 1 calc R . .
C10 C 0.9290(2) 0.1061(3) 1.0459(2) 0.0673(9) Uani 1 1 d . . .
H10A H 0.9234 0.0286 1.0287 0.101 Uiso 1 1 calc R . .
H10B H 0.9012 0.1166 1.0933 0.101 Uiso 1 1 calc R . .
H10C H 0.9980 0.1275 1.0647 0.101 Uiso 1 1 calc R . .
C11 C 0.8827(3) 0.3327(3) 0.9982(3) 0.0822(12) Uani 1 1 d . . .
H11A H 0.8499 0.3855 0.9533 0.123 Uiso 1 1 calc R . .
H11B H 0.9529 0.3484 1.0179 0.123 Uiso 1 1 calc R . .
H11C H 0.8561 0.3391 1.0467 0.123 Uiso 1 1 calc R . .
C12 C 0.9413(3) 0.1885(4) 0.8831(3) 0.0757(10) Uani 1 1 d . . .
H12A H 0.9114 0.2325 0.8315 0.114 Uiso 1 1 calc R . .
H12B H 0.9490 0.1125 0.8663 0.114 Uiso 1 1 calc R . .
H12C H 1.0055 0.2191 0.9138 0.114 Uiso 1 1 calc R . .
C13 C 0.4508(3) 0.1827(4) 0.7658(3) 0.1028(15) Uani 1 1 d . . .
H13A H 0.4531 0.2393 0.8091 0.154 Uiso 1 1 calc R . .
H13B H 0.3854 0.1502 0.7466 0.154 Uiso 1 1 calc R . .
H13C H 0.4659 0.2158 0.7165 0.154 Uiso 1 1 calc R . .
C14 C 0.4843(4) 0.0059(6) 0.8865(4) 0.150(3) Uani 1 1 d . . .
H14A H 0.4901 0.0529 0.9366 0.224 Uiso 1 1 calc R . .
H14B H 0.5174 -0.0641 0.9055 0.224 Uiso 1 1 calc R . .
H14C H 0.4151 -0.0076 0.8564 0.224 Uiso 1 1 calc R . .
C15 C 0.5249(4) -0.0201(6) 0.7232(4) 0.174(3) Uani 1 1 d . . .
H15A H 0.5704 -0.0818 0.7412 0.262 Uiso 1 1 calc R . .
H15B H 0.5379 0.0183 0.6750 0.262 Uiso 1 1 calc R . .
H15C H 0.4578 -0.0478 0.7053 0.262 Uiso 1 1 calc R . .
C16 C 0.6616(2) 0.2450(2) 1.06292(17) 0.0398(6) Uani 1 1 d . . .
C17 C 0.5636(3) 0.3964(3) 1.1139(2) 0.0669(9) Uani 1 1 d . . .
H17 H 0.5555 0.4286 1.0557 0.080 Uiso 1 1 calc R . .
C18 C 0.4654(5) 0.3569(5) 1.1148(7) 0.207(4) Uani 1 1 d . . .
H18A H 0.4421 0.3001 1.0708 0.311 Uiso 1 1 calc R . .
H18B H 0.4193 0.4186 1.1028 0.311 Uiso 1 1 calc R . .
H18C H 0.4703 0.3262 1.1716 0.311 Uiso 1 1 calc R . .
C19 C 0.6041(6) 0.4818(5) 1.1766(6) 0.256(6) Uani 1 1 d . . .
H19A H 0.6678 0.5046 1.1721 0.384 Uiso 1 1 calc R . .
H19B H 0.6121 0.4534 1.2346 0.384 Uiso 1 1 calc R . .
H19C H 0.5598 0.5451 1.1657 0.384 Uiso 1 1 calc R . .

loop_
_atom_site_aniso_label
_atom_site_aniso_U_11
_atom_site_aniso_U_22
_atom_site_aniso_U_33
_atom_site_aniso_U_23
_atom_site_aniso_U_13
_atom_site_aniso_U_12
Pd1 0.04263(12) 0.03657(12) 0.03092(11) -0.00129(8) 0.01239(8) 0.00652(9)
S1 0.0642(5) 0.0394(4) 0.0485(4) -0.0089(3) 0.0227(4) 0.0039(3)
S2 0.0780(6) 0.0562(5) 0.0395(4) 0.0042(3) 0.0253(4) 0.0259(4)
P1 0.0459(4) 0.0490(4) 0.0494(4) -0.0084(4) 0.0089(3) 0.0010(3)
P2 0.0444(4) 0.0605(5) 0.0597(5) -0.0033(4) 0.0088(4) -0.0001(4)
N1 0.0786(19) 0.0414(14) 0.0513(15) -0.0003(12) 0.0153(14) 0.0028(13)
N2 0.0577(16) 0.0558(15) 0.0528(16) 0.0086(12) 0.0173(13) 0.0119(12)
N3 0.0675(19) 0.077(2) 0.0491(16) 0.0140(14) 0.0125(14) 0.0080(16)
N4 0.0726(19) 0.087(2) 0.0387(15) 0.0030(14) 0.0169(13) 0.0032(17)
N5 0.0551(15) 0.0562(15) 0.0379(13) -0.0029(11) 0.0183(11) 0.0039(12)
C1 0.072(2) 0.0493(17) 0.0431(16) -0.0084(13) 0.0296(15) -0.0045(15)
C2 0.068(2) 0.0399(15) 0.0425(16) 0.0012(12) 0.0238(15) 0.0013(14)
C3 0.0430(15) 0.0394(14) 0.0345(14) -0.0062(11) 0.0141(12) 0.0005(11)
C4 0.0409(14) 0.0364(13) 0.0368(14) -0.0052(11) 0.0140(11) -0.0001(11)
C5 0.0440(15) 0.0403(15) 0.0382(14) -0.0017(11) 0.0087(12) -0.0001(12)
C6 0.0603(19) 0.0500(16) 0.0454(17) 0.0068(13) 0.0195(14) 0.0084(14)
C7 0.074(2) 0.076(2) 0.0460(19) 0.0090(16) 0.0219(17) 0.0043(18)
C8 0.104(3) 0.066(2) 0.051(2) 0.0202(18) 0.019(2) -0.002(2)
C9 0.102(3) 0.0463(18) 0.068(2) 0.0154(18) 0.018(2) 0.0042(19)
C10 0.0489(19) 0.084(2) 0.062(2) 0.0012(18) 0.0073(16) 0.0137(17)
C11 0.081(3) 0.061(2) 0.093(3) -0.023(2) 0.010(2) -0.0083(19)
C12 0.062(2) 0.091(3) 0.079(3) -0.005(2) 0.027(2) -0.014(2)
C13 0.067(3) 0.104(3) 0.115(4) -0.003(3) -0.006(2) 0.025(2)
C14 0.098(4) 0.177(6) 0.169(6) 0.069(5) 0.034(4) -0.044(4)
C15 0.075(3) 0.230(7) 0.179(6) -0.151(6) -0.021(3) 0.020(4)
C16 0.0410(15) 0.0436(15) 0.0390(14) -0.0017(12) 0.0184(12) 0.0001(12)
C17 0.079(2) 0.071(2) 0.056(2) -0.0102(17) 0.0278(18) 0.0249(19)
C18 0.096(4) 0.138(6) 0.413(14) -0.035(7) 0.113(7) 0.029(4)
C19 0.227(8) 0.086(4) 0.339(12) -0.111(6) -0.089(8) 0.057(5)

loop_
_atom_type_symbol
_atom_type_description
_atom_type_scat_dispersion_real
_atom_type_scat_dispersion_imag
_atom_type_scat_source
C C 0.0033 0.0016 'International Tables Vol C Tables 4.2.6.8 and 6.1.1.4'
H H 0.0000 0.0000 'International Tables Vol C Tables 4.2.6.8 and 6.1.1.4'
N N 0.0061 0.0033 'International Tables Vol C Tables 4.2.6.8 and 6.1.1.4'
P P 0.1023 0.0942 'International Tables Vol C Tables 4.2.6.8 and 6.1.1.4'
S S 0.1246 0.1234 'International Tables Vol C Tables 4.2.6.8 and 6.1.1.4'
Pd Pd -0.9988 1.0072 'International Tables Vol C Tables 4.2.6.8 and 6.1.1.4'

loop_
_geom_angle_atom_site_label_1
_geom_angle_atom_site_label_2
_geom_angle_atom_site_label_3
_geom_angle
_geom_angle_site_symmetry_1
_geom_angle_site_symmetry_3
_geom_angle_publ_flag
C3 Pd1 P2 88.05(8) . . ?
C3 Pd1 P1 86.81(8) . . ?
P2 Pd1 P1 174.75(3) . . ?
C3 Pd1 S2 176.78(8) . . ?
P2 Pd1 S2 88.79(3) . . ?
P1 Pd1 S2 96.34(3) . . ?
C1 S1 C4 91.06(13) . . ?
C16 S2 Pd1 103.56(9) . . ?
C10 P1 C12 103.45(18) . . ?
C10 P1 C11 102.98(19) . . ?
C12 P1 C11 101.9(2) . . ?
C10 P1 Pd1 114.83(13) . . ?
C12 P1 Pd1 114.98(13) . . ?
C11 P1 Pd1 116.77(14) . . ?
C15 P2 C13 102.3(3) . . ?
C15 P2 C14 105.0(3) . . ?
C13 P2 C14 101.6(3) . . ?
C15 P2 Pd1 119.41(17) . . ?
C13 P2 Pd1 115.45(16) . . ?
C14 P2 Pd1 111.1(2) . . ?
C9 N1 C5 118.1(3) . . ?
C16 N2 N3 106.2(2) . . ?
N4 N3 N2 111.3(3) . . ?
N3 N4 N5 106.4(2) . . ?
N4 N5 C16 109.0(2) . . ?
N4 N5 C17 121.9(2) . . ?
C16 N5 C17 129.1(3) . . ?
C2 C1 S1 112.7(2) . . ?
C2 C1 H1 123.7 . . ?
S1 C1 H1 123.7 . . ?
C1 C2 C3 113.6(3) . . ?
C1 C2 H2 123.2 . . ?
C3 C2 H2 123.2 . . ?
C4 C3 C2 110.7(2) . . ?
C4 C3 Pd1 128.45(19) . . ?
C2 C3 Pd1 120.8(2) . . ?
C3 C4 C5 132.1(2) . . ?
C3 C4 S1 111.93(19) . . ?
C5 C4 S1 115.95(19) . . ?
N1 C5 C6 121.1(3) . . ?
N1 C5 C4 115.4(2) . . ?
C6 C5 C4 123.5(2) . . ?
C7 C6 C5 119.4(3) . . ?
C7 C6 H6 120.3 . . ?
C5 C6 H6 120.3 . . ?
C8 C7 C6 119.4(3) . . ?
C8 C7 H7 120.3 . . ?
C6 C7 H7 120.3 . . ?
C7 C8 C9 118.1(3) . . ?
C7 C8 H8 120.9 . . ?
C9 C8 H8 120.9 . . ?
N1 C9 C8 123.8(3) . . ?
N1 C9 H9 118.1 . . ?
C8 C9 H9 118.1 . . ?
P1 C10 H10A 109.5 . . ?
P1 C10 H10B 109.5 . . ?
H10A C10 H10B 109.5 . . ?
P1 C10 H10C 109.5 . . ?
H10A C10 H10C 109.5 . . ?
H10B C10 H10C 109.5 . . ?
P1 C11 H11A 109.5 . . ?
P1 C11 H11B 109.5 . . ?
H11A C11 H11B 109.5 . . ?
P1 C11 H11C 109.5 . . ?
H11A C11 H11C 109.5 . . ?
H11B C11 H11C 109.5 . . ?
P1 C12 H12A 109.5 . . ?
P1 C12 H12B 109.5 . . ?
H12A C12 H12B 109.5 . . ?
P1 C12 H12C 109.5 . . ?
H12A C12 H12C 109.5 . . ?
H12B C12 H12C 109.5 . . ?
P2 C13 H13A 109.5 . . ?
P2 C13 H13B 109.5 . . ?
H13A C13 H13B 109.5 . . ?
P2 C13 H13C 109.5 . . ?
H13A C13 H13C 109.5 . . ?
H13B C13 H13C 109.5 . . ?
P2 C14 H14A 109.5 . . ?
P2 C14 H14B 109.5 . . ?
H14A C14 H14B 109.5 . . ?
P2 C14 H14C 109.5 . . ?
H14A C14 H14C 109.5 . . ?
H14B C14 H14C 109.5 . . ?
P2 C15 H15A 109.5 . . ?
P2 C15 H15B 109.5 . . ?
H15A C15 H15B 109.5 . . ?
P2 C15 H15C 109.5 . . ?
H15A C15 H15C 109.5 . . ?
H15B C15 H15C 109.5 . . ?
N2 C16 N5 107.2(2) . . ?
N2 C16 S2 129.2(2) . . ?
N5 C16 S2 123.6(2) . . ?
C19 C17 C18 113.7(6) . . ?
C19 C17 N5 111.3(4) . . ?
C18 C17 N5 109.8(4) . . ?
C19 C17 H17 107.2 . . ?
C18 C17 H17 107.2 . . ?
N5 C17 H17 107.2 . . ?
C17 C18 H18A 109.5 . . ?
C17 C18 H18B 109.5 . . ?
H18A C18 H18B 109.5 . . ?
C17 C18 H18C 109.5 . . ?
H18A C18 H18C 109.5 . . ?
H18B C18 H18C 109.5 . . ?
C17 C19 H19A 109.5 . . ?
C17 C19 H19B 109.5 . . ?
H19A C19 H19B 109.5 . . ?
C17 C19 H19C 109.5 . . ?
H19A C19 H19C 109.5 . . ?
H19B C19 H19C 109.5 . . ?

loop_
_geom_bond_atom_site_label_1
_geom_bond_atom_site_label_2
_geom_bond_distance
_geom_bond_site_symmetry_2
_geom_bond_publ_flag
Pd1 C3 2.020(2) . ?
Pd1 P2 2.3042(9) . ?
Pd1 P1 2.3151(8) . ?
Pd1 S2 2.4005(7) . ?
S1 C1 1.695(3) . ?
S1 C4 1.746(3) . ?
S2 C16 1.715(3) . ?
P1 C10 1.800(3) . ?
P1 C12 1.810(3) . ?
P1 C11 1.816(3) . ?
P2 C15 1.788(5) . ?
P2 C13 1.804(4) . ?
P2 C14 1.805(5) . ?
N1 C9 1.325(4) . ?
N1 C5 1.342(4) . ?
N2 C16 1.327(4) . ?
N2 N3 1.350(4) . ?
N3 N4 1.285(4) . ?
N4 N5 1.341(3) . ?
N5 C16 1.348(3) . ?
N5 C17 1.475(4) . ?
C1 C2 1.352(4) . ?
C1 H1 0.9300 . ?
C2 C3 1.429(4) . ?
C2 H2 0.9300 . ?
C3 C4 1.371(4) . ?
C4 C5 1.469(4) . ?
C5 C6 1.390(4) . ?
C6 C7 1.369(4) . ?
C6 H6 0.9300 . ?
C7 C8 1.365(5) . ?
C7 H7 0.9300 . ?
C8 C9 1.373(5) . ?
C8 H8 0.9300 . ?
C9 H9 0.9300 . ?
C10 H10A 0.9600 . ?
C10 H10B 0.9600 . ?
C10 H10C 0.9600 . ?
C11 H11A 0.9600 . ?
C11 H11B 0.9600 . ?
C11 H11C 0.9600 . ?
C12 H12A 0.9600 . ?
C12 H12B 0.9600 . ?
C12 H12C 0.9600 . ?
C13 H13A 0.9600 . ?
C13 H13B 0.9600 . ?
C13 H13C 0.9600 . ?
C14 H14A 0.9600 . ?
C14 H14B 0.9600 . ?
C14 H14C 0.9600 . ?
C15 H15A 0.9600 . ?
C15 H15B 0.9600 . ?
C15 H15C 0.9600 . ?
C17 C19 1.421(7) . ?
C17 C18 1.465(7) . ?
C17 H17 0.9800 . ?
C18 H18A 0.9600 . ?
C18 H18B 0.9600 . ?
C18 H18C 0.9600 . ?
C19 H19A 0.9600 . ?
C19 H19B 0.9600 . ?
C19 H19C 0.9600 . ?
